data_8107622
loop_
_publ_author_name
'Zou, Hao'
'Tan, Wei'
'Zhang, Jian-Guo'

_publ_section_title
;
 Crystal structure of chlorido-(5-nitro-2-phenylpyridine-\k2
 N,C)-[(methylsulfinyl)methane-\k1 S]platinum(II), C13H13ClN2O3PtS
;
_journal_issue 5
_journal_name_full 'Zeitschrift f\"ur Kristallographie - New Crystal Structures'
_journal_page_first 999
_journal_page_last 1000
_journal_paper_doi 10.1515/ncrs-2023-0319
_journal_volume 238
_journal_year 2023
_chemical_formula_moiety 'C13 H13 Cl N2 O3 Pt S'
_chemical_formula_sum 'C13 H13 Cl N2 O3 Pt S'
_chemical_formula_weight 507.85
_space_group_crystal_system monoclinic
_space_group_IT_number 15
_space_group_name_Hall '-C 2yc'
_space_group_name_H-M_alt 'C 1 2/c 1'
_atom_sites_solution_hydrogens geom
_atom_sites_solution_primary dual
_cell_angle_alpha 90
_cell_angle_beta 98.7810(10)
_cell_angle_gamma 90
_cell_formula_units_Z 8
_cell_length_a 7.9405(8)
_cell_length_b 18.0744(18)
_cell_length_c 21.513(2)
_cell_measurement_reflns_used 4791
_cell_measurement_temperature 296.15
_cell_measurement_theta_max 26.519
_cell_measurement_theta_min 2.253
_cell_volume 3051.4(5)
_computing_cell_refinement 'SAINT v7.68A (Bruker, 2009)[1]'
_computing_data_reduction 'SAINT v7.68A (Bruker, 2009)[1]'
_computing_molecular_graphics 'Olex2 1.5 (Dolomanov et al., 2009)[2]'
_computing_publication_material 'Olex2 1.5 (Dolomanov et al., 2009)[2]'
_computing_structure_refinement 'SHELXL 2018/3 (Sheldrick, 2015)[3]'
_computing_structure_solution 'SHELXT 2018/2 (Sheldrick, 2018)[4]'
_diffrn_ambient_temperature 296.15
_diffrn_measured_fraction_theta_full 1.000
_diffrn_measured_fraction_theta_max 0.917
_diffrn_measurement_device_type 'Bruker APEX-II CCD'
_diffrn_measurement_method '\f and \w scans'
_diffrn_radiation_type MoK\a
_diffrn_radiation_wavelength 0.71073
_diffrn_reflns_av_R_equivalents 0.0464
_diffrn_reflns_av_unetI/netI 0.0410
_diffrn_reflns_Laue_measured_fraction_full 1.000
_diffrn_reflns_Laue_measured_fraction_max 0.917
_diffrn_reflns_limit_h_max 10
_diffrn_reflns_limit_h_min -9
_diffrn_reflns_limit_k_max 23
_diffrn_reflns_limit_k_min -22
_diffrn_reflns_limit_l_max 25
_diffrn_reflns_limit_l_min -25
_diffrn_reflns_number 11267
_diffrn_reflns_point_group_measured_fraction_full 1.000
_diffrn_reflns_point_group_measured_fraction_max 0.917
_diffrn_reflns_theta_full 25.242
_diffrn_reflns_theta_max 27.031
_diffrn_reflns_theta_min 1.916
_diffrn_source_current 30.0
_diffrn_source_power 1.5
_diffrn_source_voltage 50.0
_diffrn_standards_number 0
_exptl_absorpt_coefficient_mu 9.518
_exptl_absorpt_correction_T_max 1.0000
_exptl_absorpt_correction_T_min 0.7135
_exptl_absorpt_correction_type multi-scan
_exptl_absorpt_process_details
;
SADABS-2016/2 (Bruker,2016/2) was used for absorption correction.
wR2(int) was 0.0812 before and 0.0610 after correction.
The Ratio of minimum to maximum transmission is 0.9403.
The \l/2 correction factor is Not present.
;
_exptl_crystal_colour 'yellowish orange'
_exptl_crystal_colour_modifier yellowish
_exptl_crystal_colour_primary orange
_exptl_crystal_density_diffrn 2.211
_exptl_crystal_description block
_exptl_crystal_F_000 1920
_exptl_crystal_size_max 0.06
_exptl_crystal_size_mid 0.06
_exptl_crystal_size_min 0.06
_refine_diff_density_max 0.596
_refine_diff_density_min -0.530
_refine_diff_density_rms 0.113
_refine_ls_extinction_coef 0.00091(4)
_refine_ls_extinction_expression Fc^*^=kFc[1+0.001xFc^2^\l^3^/sin(2\q)]^-1/4^
_refine_ls_extinction_method 'SHELXL-2018/3 (Sheldrick 2018)'
_refine_ls_goodness_of_fit_ref 1.062
_refine_ls_hydrogen_treatment constr
_refine_ls_matrix_type full
_refine_ls_number_parameters 193
_refine_ls_number_reflns 3061
_refine_ls_number_restraints 0
_refine_ls_restrained_S_all 1.062
_refine_ls_R_factor_all 0.0295
_refine_ls_R_factor_gt 0.0233
_refine_ls_shift/su_max 0.001
_refine_ls_shift/su_mean 0.000
_refine_ls_structure_factor_coef Fsqd
_refine_ls_weighting_details 'w=1/[\s^2^(Fo^2^)+(0.0143P)^2^+0.9681P] where P=(Fo^2^+2Fc^2^)/3'
_refine_ls_weighting_scheme calc
_refine_ls_wR_factor_gt 0.0535
_refine_ls_wR_factor_ref 0.0556
_reflns_Friedel_coverage 0.000
_reflns_Friedel_fraction_full .
_reflns_Friedel_fraction_max .
_reflns_number_gt 2646
_reflns_number_total 3061
_reflns_threshold_expression 'I > 2\s(I)'
_cod_data_source_file suppl_j_ncrs-2023-0319_suppl_001.cif
_cod_data_source_block 0m
_cod_original_cell_volume 3051.3(5)
_cod_database_code 8107622
_shelx_space_group_comment
;
The symmetry employed for this shelxl refinement is uniquely defined
by the following loop, which should always be used as a source of
symmetry information in preference to the above space-group names.
They are only intended as comments.
;
_shelx_estimated_absorpt_t_max 0.599
_shelx_estimated_absorpt_t_min 0.599
_olex2_refinement_description
;
1.a Aromatic/amide H refined with riding coordinates:
 C3(H3), C5(H5), C6(H6), C10(H10), C11(H11), C12(H12), C13(H13)
1.b Idealised Me refined as rotating group:
 C1(H1A,H1B,H1C), C2(H2A,H2B,H2C)
;
_olex2_submission_special_instructions 'No special instructions were received'

loop_
_space_group_symop_operation_xyz
'x, y, z'
'-x, y, -z+1/2'
'x+1/2, y+1/2, z'
'-x+1/2, y+1/2, -z+1/2'
'-x, -y, -z'
'x, -y, z-1/2'
'-x+1/2, -y+1/2, -z'
'x+1/2, -y+1/2, z-1/2'

loop_
_atom_site_label
_atom_site_type_symbol
_atom_site_fract_x
_atom_site_fract_y
_atom_site_fract_z
_atom_site_U_iso_or_equiv
_atom_site_adp_type
_atom_site_occupancy
_atom_site_site_symmetry_order
_atom_site_calc_flag
_atom_site_refinement_flags_posn
_atom_site_refinement_flags_adp
_atom_site_refinement_flags_occupancy
_atom_site_disorder_assembly
_atom_site_disorder_group
Pt1 Pt 0.68613(2) 0.39794(2) 0.33000(2) 0.03261(9) Uani 1 1 d . . . . .
Cl1 Cl 0.7653(2) 0.51377(7) 0.28952(6) 0.0654(4) Uani 1 1 d . . . . .
S1 S 0.60251(15) 0.45712(6) 0.41050(5) 0.0402(3) Uani 1 1 d . . . . .
O1 O 0.8944(7) 0.3322(3) 0.05315(19) 0.0979(16) Uani 1 1 d . . . . .
O2 O 0.8893(5) 0.4362(3) 0.10061(17) 0.0712(12) Uani 1 1 d . . . . .
O3 O 0.5033(5) 0.4186(2) 0.45274(18) 0.0649(11) Uani 1 1 d . . . . .
N1 N 0.8746(5) 0.3696(3) 0.09840(19) 0.0563(12) Uani 1 1 d . . . . .
N2 N 0.7516(4) 0.34077(19) 0.25412(14) 0.0321(8) Uani 1 1 d . . . . .
C1 C 0.4835(8) 0.5364(3) 0.3840(3) 0.0694(16) Uani 1 1 d . . . . .
H1A H 0.552846 0.569172 0.363607 0.104 Uiso 1 1 calc R U . . .
H1B H 0.447534 0.561119 0.419226 0.104 Uiso 1 1 calc R U . . .
H1C H 0.385285 0.521953 0.354793 0.104 Uiso 1 1 calc R U . . .
C2 C 0.7811(6) 0.4968(3) 0.4571(2) 0.0703(17) Uani 1 1 d . . . . .
H2A H 0.853956 0.458292 0.476662 0.105 Uiso 1 1 calc R U . . .
H2B H 0.744057 0.527270 0.489033 0.105 Uiso 1 1 calc R U . . .
H2C H 0.842579 0.526495 0.431193 0.105 Uiso 1 1 calc R U . . .
C3 C 0.7988(6) 0.3730(3) 0.2029(2) 0.0385(10) Uani 1 1 d . . . . .
H3 H 0.810300 0.424172 0.201302 0.046 Uiso 1 1 calc R U . . .
C4 C 0.8298(5) 0.3305(3) 0.1535(2) 0.0390(11) Uani 1 1 d . . . . .
C5 C 0.8168(6) 0.2553(3) 0.1544(2) 0.0484(12) Uani 1 1 d . . . . .
H5 H 0.838568 0.227160 0.120290 0.058 Uiso 1 1 calc R U . . .
C6 C 0.7710(6) 0.2223(3) 0.2065(2) 0.0453(12) Uani 1 1 d . . . . .
H6 H 0.763996 0.170985 0.208722 0.054 Uiso 1 1 calc R U . . .
C7 C 0.7349(5) 0.2660(2) 0.25636(19) 0.0349(10) Uani 1 1 d . . . . .
C8 C 0.6807(5) 0.2390(2) 0.31379(19) 0.0335(9) Uani 1 1 d . . . . .
C9 C 0.6510(5) 0.2935(2) 0.35805(18) 0.0333(9) Uani 1 1 d . . . . .
C10 C 0.6036(7) 0.2680(3) 0.4144(2) 0.0493(12) Uani 1 1 d . . . . .
H10 H 0.582526 0.301863 0.444796 0.059 Uiso 1 1 calc R U . . .
C11 C 0.5879(7) 0.1930(3) 0.4253(2) 0.0572(14) Uani 1 1 d . . . . .
H11 H 0.560355 0.177403 0.463691 0.069 Uiso 1 1 calc R U . . .
C12 C 0.6116(7) 0.1418(3) 0.3813(2) 0.0530(13) Uani 1 1 d . . . . .
H12 H 0.596358 0.091846 0.389098 0.064 Uiso 1 1 calc R U . . .
C13 C 0.6583(6) 0.1639(3) 0.3250(2) 0.0469(12) Uani 1 1 d . . . . .
H13 H 0.674779 0.129036 0.294674 0.056 Uiso 1 1 calc R U . . .

loop_
_atom_site_aniso_label
_atom_site_aniso_U_11
_atom_site_aniso_U_22
_atom_site_aniso_U_33
_atom_site_aniso_U_23
_atom_site_aniso_U_13
_atom_site_aniso_U_12
Pt1 0.04090(13) 0.02993(12) 0.02787(12) -0.00141(7) 0.00802(8) -0.00183(7)
Cl1 0.1098(11) 0.0359(7) 0.0564(8) 0.0007(6) 0.0316(8) -0.0163(7)
S1 0.0474(7) 0.0368(6) 0.0384(6) -0.0065(5) 0.0126(5) 0.0011(5)
O1 0.144(4) 0.112(4) 0.052(3) 0.001(2) 0.060(3) 0.014(3)
O2 0.080(3) 0.087(3) 0.049(2) 0.025(2) 0.020(2) -0.019(2)
O3 0.084(3) 0.053(2) 0.070(3) -0.0111(19) 0.051(2) -0.0039(19)
N1 0.054(3) 0.084(4) 0.034(2) 0.015(2) 0.016(2) 0.001(3)
N2 0.036(2) 0.036(2) 0.0242(18) -0.0009(15) 0.0049(15) -0.0003(16)
C1 0.089(4) 0.052(3) 0.068(4) -0.002(3) 0.014(3) 0.030(3)
C2 0.055(3) 0.101(5) 0.055(3) -0.042(3) 0.008(3) -0.007(3)
C3 0.041(3) 0.041(3) 0.034(2) 0.007(2) 0.009(2) -0.006(2)
C4 0.035(2) 0.055(3) 0.028(2) 0.006(2) 0.0102(19) -0.001(2)
C5 0.058(3) 0.059(3) 0.032(2) -0.008(2) 0.017(2) 0.005(2)
C6 0.062(3) 0.036(3) 0.042(3) -0.005(2) 0.020(2) 0.006(2)
C7 0.042(2) 0.032(2) 0.030(2) 0.0013(18) 0.0056(19) 0.0016(19)
C8 0.040(2) 0.029(2) 0.032(2) 0.0030(18) 0.0083(19) 0.0045(18)
C9 0.039(2) 0.032(2) 0.029(2) 0.0038(18) 0.0048(19) -0.0002(18)
C10 0.071(3) 0.044(3) 0.037(3) 0.003(2) 0.022(2) 0.004(2)
C11 0.080(4) 0.052(3) 0.045(3) 0.022(3) 0.027(3) 0.012(3)
C12 0.071(4) 0.035(3) 0.056(3) 0.012(2) 0.019(3) 0.004(2)
C13 0.059(3) 0.035(3) 0.050(3) 0.001(2) 0.020(2) 0.006(2)

loop_
_atom_type_symbol
_atom_type_description
_atom_type_scat_dispersion_real
_atom_type_scat_dispersion_imag
_atom_type_scat_source
C C 0.0033 0.0016 'International Tables Vol C Tables 4.2.6.8 and 6.1.1.4'
H H 0.0000 0.0000 'International Tables Vol C Tables 4.2.6.8 and 6.1.1.4'
Cl Cl 0.1484 0.1585 'International Tables Vol C Tables 4.2.6.8 and 6.1.1.4'
N N 0.0061 0.0033 'International Tables Vol C Tables 4.2.6.8 and 6.1.1.4'
O O 0.0106 0.0060 'International Tables Vol C Tables 4.2.6.8 and 6.1.1.4'
Pt Pt -1.7033 8.3905 'International Tables Vol C Tables 4.2.6.8 and 6.1.1.4'
S S 0.1246 0.1234 'International Tables Vol C Tables 4.2.6.8 and 6.1.1.4'

loop_
_geom_angle_atom_site_label_1
_geom_angle_atom_site_label_2
_geom_angle_atom_site_label_3
_geom_angle
_geom_angle_site_symmetry_1
_geom_angle_site_symmetry_3
S1 Pt1 Cl1 89.36(4) . .
N2 Pt1 Cl1 92.20(10) . .
N2 Pt1 S1 177.10(9) . .
C9 Pt1 Cl1 170.78(12) . .
C9 Pt1 S1 98.39(11) . .
C9 Pt1 N2 80.27(14) . .
O3 S1 Pt1 120.48(15) . .
O3 S1 C1 105.9(2) . .
O3 S1 C2 107.6(3) . .
C1 S1 Pt1 110.41(19) . .
C2 S1 Pt1 109.27(16) . .
C2 S1 C1 101.5(3) . .
O1 N1 C4 117.2(5) . .
O2 N1 O1 124.1(4) . .
O2 N1 C4 118.7(4) . .
C3 N2 Pt1 124.4(3) . .
C3 N2 C7 120.0(4) . .
C7 N2 Pt1 115.6(2) . .
S1 C1 H1A 109.5 . .
S1 C1 H1B 109.5 . .
S1 C1 H1C 109.5 . .
H1A C1 H1B 109.5 . .
H1A C1 H1C 109.5 . .
H1B C1 H1C 109.5 . .
S1 C2 H2A 109.5 . .
S1 C2 H2B 109.5 . .
S1 C2 H2C 109.5 . .
H2A C2 H2B 109.5 . .
H2A C2 H2C 109.5 . .
H2B C2 H2C 109.5 . .
N2 C3 H3 120.0 . .
N2 C3 C4 119.9(4) . .
C4 C3 H3 120.0 . .
C3 C4 N1 116.9(4) . .
C5 C4 N1 121.2(4) . .
C5 C4 C3 121.8(4) . .
C4 C5 H5 120.8 . .
C4 C5 C6 118.5(4) . .
C6 C5 H5 120.8 . .
C5 C6 H6 120.2 . .
C5 C6 C7 119.5(4) . .
C7 C6 H6 120.2 . .
N2 C7 C6 120.2(4) . .
N2 C7 C8 114.1(3) . .
C6 C7 C8 125.7(4) . .
C9 C8 C7 116.0(4) . .
C13 C8 C7 122.4(4) . .
C13 C8 C9 121.6(4) . .
C8 C9 Pt1 114.0(3) . .
C10 C9 Pt1 129.5(3) . .
C10 C9 C8 116.5(4) . .
C9 C10 H10 119.6 . .
C11 C10 C9 120.9(4) . .
C11 C10 H10 119.6 . .
C10 C11 H11 119.2 . .
C12 C11 C10 121.5(4) . .
C12 C11 H11 119.2 . .
C11 C12 H12 120.0 . .
C11 C12 C13 120.0(5) . .
C13 C12 H12 120.0 . .
C8 C13 H13 120.3 . .
C12 C13 C8 119.5(4) . .
C12 C13 H13 120.3 . .

loop_
_geom_bond_atom_site_label_1
_geom_bond_atom_site_label_2
_geom_bond_distance
_geom_bond_site_symmetry_2
Pt1 Cl1 2.3882(12) .
Pt1 S1 2.2215(10) .
Pt1 N2 2.064(3) .
Pt1 C9 2.013(4) .
S1 O3 1.466(3) .
S1 C1 1.762(5) .
S1 C2 1.760(5) .
O1 N1 1.214(6) .
O2 N1 1.210(6) .
N1 C4 1.469(6) .
N2 C3 1.350(5) .
N2 C7 1.359(5) .
C1 H1A 0.9600 .
C1 H1B 0.9600 .
C1 H1C 0.9600 .
C2 H2A 0.9600 .
C2 H2B 0.9600 .
C2 H2C 0.9600 .
C3 H3 0.9300 .
C3 C4 1.364(6) .
C4 C5 1.364(7) .
C5 H5 0.9300 .
C5 C6 1.368(6) .
C6 H6 0.9300 .
C6 C7 1.398(6) .
C7 C8 1.453(5) .
C8 C9 1.415(6) .
C8 C13 1.394(6) .
C9 C10 1.400(6) .
C10 H10 0.9300 .
C10 C11 1.384(7) .
C11 H11 0.9300 .
C11 C12 1.358(7) .
C12 H12 0.9300 .
C12 C13 1.379(6) .
C13 H13 0.9300 .

loop_
_geom_torsion_atom_site_label_1
_geom_torsion_atom_site_label_2
_geom_torsion_atom_site_label_3
_geom_torsion_atom_site_label_4
_geom_torsion
_geom_torsion_site_symmetry_1
_geom_torsion_site_symmetry_2
_geom_torsion_site_symmetry_3
_geom_torsion_site_symmetry_4
Pt1 N2 C3 C4 -176.1(3) . . . .
Pt1 N2 C7 C6 178.1(3) . . . .
Pt1 N2 C7 C8 -2.7(5) . . . .
Pt1 C9 C10 C11 -179.2(4) . . . .
O1 N1 C4 C3 -176.6(5) . . . .
O1 N1 C4 C5 2.1(7) . . . .
O2 N1 C4 C3 3.3(6) . . . .
O2 N1 C4 C5 -177.9(4) . . . .
N1 C4 C5 C6 -178.6(4) . . . .
N2 C3 C4 N1 177.8(4) . . . .
N2 C3 C4 C5 -1.0(7) . . . .
N2 C7 C8 C9 0.9(5) . . . .
N2 C7 C8 C13 -179.3(4) . . . .
C3 N2 C7 C6 1.8(6) . . . .
C3 N2 C7 C8 -179.1(4) . . . .
C3 C4 C5 C6 0.1(7) . . . .
C4 C5 C6 C7 1.6(7) . . . .
C5 C6 C7 N2 -2.6(7) . . . .
C5 C6 C7 C8 178.4(4) . . . .
C6 C7 C8 C9 -179.9(4) . . . .
C6 C7 C8 C13 -0.2(7) . . . .
C7 N2 C3 C4 0.0(6) . . . .
C7 C8 C9 Pt1 1.3(5) . . . .
C7 C8 C9 C10 -178.2(4) . . . .
C7 C8 C13 C12 178.1(4) . . . .
C8 C9 C10 C11 0.1(7) . . . .
C9 C8 C13 C12 -2.2(7) . . . .
C9 C10 C11 C12 -2.4(9) . . . .
C10 C11 C12 C13 2.3(9) . . . .
C11 C12 C13 C8 0.0(8) . . . .
C13 C8 C9 Pt1 -178.5(3) . . . .
C13 C8 C9 C10 2.1(6) . . . .
